data_4348315
loop_
_publ_author_name
'Rajakannu, Palanisamy'
'Howlader, Rana'
'Kalita, Alok Ch.'
'Butcher, Raymond J.'
'Murugavel, Ramaswamy'

_publ_section_title
;
 Role of 4,4&#x2032;-bipyridine versus longer spacers
 4,4&#x2032;-azobipyridine, 1,2-bis(4-pyridyl)ethylene, and
 1,2-bis(pyridin-3-ylmethylene)hydrazine in the formation of thermally
 labile metallophosphate coordination polymers
;
_journal_issue 1
_journal_name_full 'Inorganic Chemistry Frontiers'
_journal_page_first 55
_journal_paper_doi 10.1039/C4QI00149D
_journal_volume 2
_journal_year 2015
_chemical_formula_moiety 'C52 H68 Cd N12 O9 P2'
_chemical_formula_sum 'C52 H68 Cd N12 O9 P2'
_chemical_formula_weight 1179.52
_space_group_IT_number 14
_space_group_name_Hall '-P 2ybc'
_space_group_name_H-M_alt 'P 1 21/c 1'
_symmetry_cell_setting monoclinic
_symmetry_space_group_name_H-M 'P 1 21/c 1'
_atom_sites_solution_hydrogens geom
_atom_sites_solution_primary direct
_atom_sites_solution_secondary difmap
_audit_creation_method SHELXL-97
_audit_update_record
;
2014-07-21 deposited with the CCDC.
2014-11-21 downloaded from the CCDC.
;
_cell_angle_alpha 90.00
_cell_angle_beta 97.363(9)
_cell_angle_gamma 90.00
_cell_formula_units_Z 4
_cell_length_a 9.877(4)
_cell_length_b 23.870(9)
_cell_length_c 24.139(9)
_cell_measurement_reflns_used 10369
_cell_measurement_temperature 150(2)
_cell_measurement_theta_max 31.5
_cell_measurement_theta_min 2.5
_cell_volume 5644(4)
_computing_cell_refinement 'CrystalClear-SM Expert 2.0 r4'
_computing_data_collection 'CrystalClear-SM Expert 2.0 r4 (Rigaku, 2009)'
_computing_data_reduction 'CrystalClear-SM Expert 2.0 r4'
_computing_molecular_graphics 'CrystalStructure 4.0 (Rigaku, 2010)'
_computing_publication_material 'CrystalStructure 4.0'
_computing_structure_refinement 'SHELXL97 (Sheldrick, 2008)'
_computing_structure_solution 'SHELXS86 (Sheldrick, 1985)'
_diffrn_ambient_temperature 150(2)
_diffrn_measured_fraction_theta_full 0.941
_diffrn_measured_fraction_theta_max 0.941
_diffrn_measurement_device_type 'Rigaku Saturn724+'
_diffrn_measurement_method \w
_diffrn_radiation_monochromator graphite
_diffrn_radiation_source 'fine-focus sealed tube'
_diffrn_radiation_type MoK\a
_diffrn_radiation_wavelength 0.71075
_diffrn_reflns_av_R_equivalents 0.1015
_diffrn_reflns_av_sigmaI/netI 0.0671
_diffrn_reflns_limit_h_max 11
_diffrn_reflns_limit_h_min -11
_diffrn_reflns_limit_k_max 28
_diffrn_reflns_limit_k_min -26
_diffrn_reflns_limit_l_max 28
_diffrn_reflns_limit_l_min -26
_diffrn_reflns_number 32507
_diffrn_reflns_theta_full 25.00
_diffrn_reflns_theta_max 25.00
_diffrn_reflns_theta_min 2.50
_exptl_absorpt_coefficient_mu 0.508
_exptl_absorpt_correction_T_max 0.9052
_exptl_absorpt_correction_T_min 0.9052
_exptl_absorpt_correction_type multi-scan
_exptl_absorpt_process_details 'NUMABS (Rigaku, 1999)'
_exptl_crystal_colour colorless
_exptl_crystal_density_diffrn 1.388
_exptl_crystal_density_method 'not measured'
_exptl_crystal_description block
_exptl_crystal_F_000 2456
_exptl_crystal_size_max 0.32
_exptl_crystal_size_mid 0.21
_exptl_crystal_size_min 0.08
_refine_diff_density_max 1.397
_refine_diff_density_min -1.177
_refine_diff_density_rms 0.132
_refine_ls_extinction_method none
_refine_ls_goodness_of_fit_ref 1.047
_refine_ls_hydrogen_treatment mixed
_refine_ls_matrix_type full
_refine_ls_number_parameters 685
_refine_ls_number_reflns 9350
_refine_ls_number_restraints 0
_refine_ls_restrained_S_all 1.047
_refine_ls_R_factor_all 0.0817
_refine_ls_R_factor_gt 0.0750
_refine_ls_shift/su_max 0.001
_refine_ls_shift/su_mean 0.000
_refine_ls_structure_factor_coef Fsqd
_refine_ls_weighting_details 'calc w=1/[\s^2^(Fo^2^)+(0.0764P)^2^+44.4521P] where P=(Fo^2^+2Fc^2^)/3'
_refine_ls_weighting_scheme calc
_refine_ls_wR_factor_gt 0.1957
_refine_ls_wR_factor_ref 0.2026
_reflns_number_gt 8571
_reflns_number_total 9350
_reflns_threshold_expression >2sigma(I)
_cod_data_source_file c4qi00149d2.cif
_cod_data_source_block rk1-361
_cod_depositor_comments
;
The following automatic conversions were performed:

data item '_exptl_absorpt_correction_type' value 'Multi-scan' was
changed to 'multi-scan' in accordance with the
/home/saulius/struct/COD-crude-data/automatic-downloads/DataCite-retrospective/RSC/depositions/lib/dictionaries/cif_core.dic
dictionary named 'cif_core.dic' version 2.4.2 last updated on
2011-04-26.

data item '_symmetry_cell_setting' value 'Monoclinic' was changed to
'monoclinic' in accordance with the
/home/saulius/struct/COD-crude-data/automatic-downloads/DataCite-retrospective/RSC/depositions/lib/dictionaries/cif_core.dic
dictionary named 'cif_core.dic' version 2.4.2 last updated on
2011-04-26.

Automatic conversion script
Id: cif_fix_values 6909 2019-04-08 15:41:33Z antanas 
;
_cod_original_sg_symbol_H-M 'P 21/c'
_cod_database_code 4348315

loop_
_symmetry_equiv_pos_as_xyz
'x, y, z'
'-x, y+1/2, -z+1/2'
'-x, -y, -z'
'x, -y-1/2, z-1/2'

loop_
_atom_site_label
_atom_site_type_symbol
_atom_site_fract_x
_atom_site_fract_y
_atom_site_fract_z
_atom_site_U_iso_or_equiv
_atom_site_adp_type
_atom_site_occupancy
_atom_site_symmetry_multiplicity
_atom_site_calc_flag
_atom_site_refinement_flags
Cd1 Cd 0.22904(4) 0.231018(18) 0.736132(18) 0.02126(16) Uani 1 1 d .
P1 P 0.29626(18) 0.15310(9) 0.61971(9) 0.0406(5) Uani 1 1 d .
P2 P 0.18661(15) 0.32807(6) 0.85176(7) 0.0226(3) Uani 1 1 d .
O1 O 0.2590(5) 0.1604(2) 0.6770(2) 0.0506(15) Uani 1 1 d .
O2 O 0.2401(6) 0.1940(4) 0.5775(3) 0.073(2) Uani 1 1 d .
O3 O 0.4581(4) 0.15216(19) 0.6274(2) 0.0347(11) Uani 1 1 d .
O4 O 0.2655(8) 0.0916(4) 0.5976(4) 0.127(4) Uani 1 1 d .
O5 O 0.1735(5) 0.28909(19) 0.80267(19) 0.0330(10) Uani 1 1 d .
O6 O 0.2617(5) 0.3069(2) 0.90478(19) 0.0346(11) Uani 1 1 d .
O7 O 0.2524(5) 0.38329(18) 0.82946(18) 0.0305(10) Uani 1 1 d .
O8 O 0.0389(4) 0.35186(18) 0.85951(19) 0.0296(10) Uani 1 1 d .
N1 N 0.1161(5) 0.1616(2) 0.7880(2) 0.0279(11) Uani 1 1 d .
N2 N 0.0146(6) 0.0790(2) 0.9596(2) 0.0328(13) Uani 1 1 d .
N3 N 0.0404(5) 0.0856(2) 1.0178(2) 0.0314(12) Uani 1 1 d .
N4 N -0.1702(6) 0.0483(3) 1.1835(2) 0.0383(14) Uani 1 1 d .
N5 N 0.3534(5) 0.3046(2) 0.6950(2) 0.0239(11) Uani 1 1 d .
N6 N 0.4730(6) 0.4128(2) 0.5405(2) 0.0353(13) Uani 1 1 d .
N7 N 0.4490(6) 0.4156(2) 0.4823(2) 0.0352(13) Uani 1 1 d .
N8 N 0.6478(6) 0.4767(2) 0.3210(2) 0.0357(13) Uani 1 1 d .
N9 N 0.0182(5) 0.2574(2) 0.6862(2) 0.0265(11) Uani 1 1 d .
N10 N -0.2643(5) 0.3114(2) 0.5193(2) 0.0301(12) Uani 1 1 d .
N11 N -0.2704(5) 0.3157(2) 0.4612(2) 0.0299(12) Uani 1 1 d .
N12 N -0.5585(5) 0.2889(2) 0.2883(2) 0.0267(11) Uani 1 1 d .
C1 C 0.0367(6) 0.1240(3) 0.7578(3) 0.0300(14) Uani 1 1 d .
H1 H 0.0277 0.1264 0.7182 0.036 Uiso 1 1 calc R
C2 C -0.0329(6) 0.0816(3) 0.7821(3) 0.0320(15) Uani 1 1 d .
H2 H -0.0890 0.0560 0.7594 0.038 Uiso 1 1 calc R
C3 C -0.0193(6) 0.0773(3) 0.8394(3) 0.0286(14) Uani 1 1 d .
H3 H -0.0646 0.0483 0.8566 0.034 Uiso 1 1 calc R
C4 C 0.0618(6) 0.1163(2) 0.8721(3) 0.0249(13) Uani 1 1 d .
C5 C 0.1270(6) 0.1569(3) 0.8436(3) 0.0266(13) Uani 1 1 d .
H5 H 0.1832 0.1833 0.8652 0.032 Uiso 1 1 calc R
C6 C 0.0787(6) 0.1152(3) 0.9332(3) 0.0286(14) Uani 1 1 d .
H6 H 0.1376 0.1415 0.9537 0.034 Uiso 1 1 calc R
C7 C -0.0493(7) 0.0612(3) 1.0436(3) 0.0317(14) Uani 1 1 d .
H7 H -0.1200 0.0408 1.0221 0.038 Uiso 1 1 calc R
C8 C -0.0484(6) 0.0633(2) 1.1037(3) 0.0272(13) Uani 1 1 d .
C9 C -0.1615(7) 0.0467(3) 1.1283(3) 0.0350(15) Uani 1 1 d .
H9 H -0.2385 0.0332 1.1044 0.042 Uiso 1 1 calc R
C10 C -0.0624(7) 0.0688(3) 1.2161(3) 0.0369(16) Uani 1 1 d .
H10 H -0.0670 0.0714 1.2551 0.044 Uiso 1 1 calc R
C11 C 0.0563(8) 0.0866(3) 1.1961(3) 0.0406(17) Uani 1 1 d .
H11 H 0.1310 0.1004 1.2211 0.049 Uiso 1 1 calc R
C12 C 0.0641(7) 0.0839(3) 1.1396(3) 0.0349(15) Uani 1 1 d .
H12 H 0.1444 0.0958 1.1250 0.042 Uiso 1 1 calc R
C13 C 0.4265(6) 0.3390(3) 0.7321(3) 0.0295(14) Uani 1 1 d .
H13 H 0.4287 0.3318 0.7709 0.035 Uiso 1 1 calc R
C14 C 0.4977(6) 0.3842(3) 0.7154(3) 0.0315(14) Uani 1 1 d .
H14 H 0.5494 0.4071 0.7426 0.038 Uiso 1 1 calc R
C15 C 0.4945(6) 0.3964(3) 0.6595(3) 0.0304(14) Uani 1 1 d .
H15 H 0.5430 0.4277 0.6479 0.036 Uiso 1 1 calc R
C16 C 0.4186(6) 0.3618(3) 0.6199(3) 0.0275(14) Uani 1 1 d .
C17 C 0.3510(6) 0.3156(3) 0.6409(3) 0.0258(13) Uani 1 1 d .
H17 H 0.3011 0.2911 0.6148 0.031 Uiso 1 1 calc R
C18 C 0.4077(6) 0.3719(3) 0.5596(3) 0.0324(15) Uani 1 1 d .
H18 H 0.3522 0.3482 0.5345 0.039 Uiso 1 1 calc R
C19 C 0.5403(6) 0.4435(3) 0.4606(3) 0.0289(14) Uani 1 1 d .
H19 H 0.6131 0.4603 0.4844 0.035 Uiso 1 1 calc R
C20 C 0.5346(6) 0.4499(2) 0.4006(3) 0.0262(13) Uani 1 1 d .
C21 C 0.6434(7) 0.4715(3) 0.3763(3) 0.0347(15) Uani 1 1 d .
H21 H 0.7212 0.4835 0.4006 0.042 Uiso 1 1 calc R
C22 C 0.5369(7) 0.4602(3) 0.2883(3) 0.0393(16) Uani 1 1 d .
H22 H 0.5376 0.4624 0.2491 0.047 Uiso 1 1 calc R
C23 C 0.4202(7) 0.4399(3) 0.3074(3) 0.0386(16) Uani 1 1 d .
H23 H 0.3422 0.4300 0.2821 0.046 Uiso 1 1 calc R
C24 C 0.4201(7) 0.4346(3) 0.3637(3) 0.0335(15) Uani 1 1 d .
H24 H 0.3416 0.4203 0.3778 0.040 Uiso 1 1 calc R
C25 C -0.0775(7) 0.2754(3) 0.7170(3) 0.0333(15) Uani 1 1 d .
H25 H -0.0609 0.2709 0.7564 0.040 Uiso 1 1 calc R
C26 C -0.1980(6) 0.2998(3) 0.6945(3) 0.0340(15) Uani 1 1 d .
H26 H -0.2634 0.3114 0.7177 0.041 Uiso 1 1 calc R
C27 C -0.2222(6) 0.3072(3) 0.6372(3) 0.0331(15) Uani 1 1 d .
H27 H -0.3041 0.3246 0.6208 0.040 Uiso 1 1 calc R
C28 C -0.1254(6) 0.2890(3) 0.6037(3) 0.0249(13) Uani 1 1 d .
C29 C -0.0067(6) 0.2637(3) 0.6304(3) 0.0249(13) Uani 1 1 d .
H29 H 0.0592 0.2504 0.6082 0.030 Uiso 1 1 calc R
C30 C -0.1472(6) 0.2959(3) 0.5426(3) 0.0279(13) Uani 1 1 d .
H30 H -0.0752 0.2890 0.5209 0.034 Uiso 1 1 calc R
C31 C -0.3877(6) 0.3036(2) 0.4355(3) 0.0245(13) Uani 1 1 d .
H31 H -0.4601 0.2930 0.4557 0.029 Uiso 1 1 calc R
C32 C -0.4094(6) 0.3063(2) 0.3739(3) 0.0245(13) Uani 1 1 d .
C33 C -0.5311(6) 0.2859(2) 0.3446(3) 0.0231(13) Uani 1 1 d .
H33 H -0.5968 0.2694 0.3650 0.028 Uiso 1 1 calc R
C34 C -0.4617(6) 0.3104(3) 0.2599(3) 0.0316(14) Uani 1 1 d .
H34 H -0.4786 0.3116 0.2202 0.038 Uiso 1 1 calc R
C35 C -0.3379(6) 0.3309(3) 0.2862(3) 0.0331(15) Uani 1 1 d .
H35 H -0.2721 0.3459 0.2648 0.040 Uiso 1 1 calc R
C36 C -0.3125(6) 0.3293(3) 0.3433(3) 0.0273(13) Uani 1 1 d .
H36 H -0.2292 0.3437 0.3620 0.033 Uiso 1 1 calc R
C37 C 0.5542(6) 0.1490(3) 0.5862(3) 0.0328(15) Uani 1 1 d .
C38 C 0.5379(8) 0.1987(4) 0.5468(5) 0.074(3) Uani 1 1 d .
H38A H 0.4472 0.1975 0.5249 0.111 Uiso 1 1 calc R
H38B H 0.6079 0.1971 0.5215 0.111 Uiso 1 1 calc R
H38C H 0.5479 0.2335 0.5684 0.111 Uiso 1 1 calc R
C39 C 0.5346(8) 0.0944(4) 0.5529(4) 0.051(2) Uani 1 1 d .
H39A H 0.4452 0.0947 0.5299 0.076 Uiso 1 1 calc R
H39B H 0.5396 0.0626 0.5787 0.076 Uiso 1 1 calc R
H39C H 0.6066 0.0909 0.5286 0.076 Uiso 1 1 calc R
C40 C 0.6918(7) 0.1479(4) 0.6207(4) 0.051(2) Uani 1 1 d .
H40A H 0.6980 0.1153 0.6455 0.077 Uiso 1 1 calc R
H40B H 0.7044 0.1822 0.6430 0.077 Uiso 1 1 calc R
H40C H 0.7630 0.1456 0.5960 0.077 Uiso 1 1 calc R
C41 C 0.1616(7) 0.0532(3) 0.6046(3) 0.0373(16) Uani 1 1 d .
C42 C 0.1685(9) 0.0121(3) 0.5564(3) 0.0474(19) Uani 1 1 d .
H42A H 0.2573 -0.0069 0.5612 0.071 Uiso 1 1 calc R
H42B H 0.1572 0.0326 0.5209 0.071 Uiso 1 1 calc R
H42C H 0.0956 -0.0158 0.5562 0.071 Uiso 1 1 calc R
C43 C 0.0251(8) 0.0822(4) 0.5980(4) 0.055(2) Uani 1 1 d .
H43A H 0.0116 0.1021 0.5622 0.082 Uiso 1 1 calc R
H43B H 0.0223 0.1091 0.6285 0.082 Uiso 1 1 calc R
H43C H -0.0475 0.0544 0.5991 0.082 Uiso 1 1 calc R
C44 C 0.1862(15) 0.0235(5) 0.6604(4) 0.109(5) Uani 1 1 d .
H44A H 0.2750 0.0046 0.6640 0.163 Uiso 1 1 calc R
H44B H 0.1140 -0.0042 0.6628 0.163 Uiso 1 1 calc R
H44C H 0.1854 0.0509 0.6906 0.163 Uiso 1 1 calc R
C45 C 0.3159(8) 0.4296(3) 0.8640(3) 0.0389(17) Uani 1 1 d .
C46 C 0.2450(8) 0.4415(3) 0.9154(3) 0.0447(19) Uani 1 1 d .
H46A H 0.1493 0.4513 0.9036 0.067 Uiso 1 1 calc R
H46B H 0.2908 0.4727 0.9365 0.067 Uiso 1 1 calc R
H46C H 0.2494 0.4080 0.9391 0.067 Uiso 1 1 calc R
C47 C 0.4631(8) 0.4146(5) 0.8811(4) 0.075(3) Uani 1 1 d .
H47A H 0.5075 0.4074 0.8478 0.112 Uiso 1 1 calc R
H47B H 0.4684 0.3808 0.9045 0.112 Uiso 1 1 calc R
H47C H 0.5094 0.4456 0.9024 0.112 Uiso 1 1 calc R
C48 C 0.2957(12) 0.4787(3) 0.8228(4) 0.072(3) Uani 1 1 d .
H48A H 0.1980 0.4863 0.8134 0.108 Uiso 1 1 calc R
H48B H 0.3350 0.4692 0.7887 0.108 Uiso 1 1 calc R
H48C H 0.3413 0.5121 0.8399 0.108 Uiso 1 1 calc R
C49 C -0.0608(7) 0.3261(3) 0.8921(3) 0.0333(15) Uani 1 1 d .
C50 C -0.0543(8) 0.2623(3) 0.8898(3) 0.0419(18) Uani 1 1 d .
H50A H -0.0727 0.2499 0.8509 0.063 Uiso 1 1 calc R
H50B H -0.1227 0.2464 0.9113 0.063 Uiso 1 1 calc R
H50C H 0.0368 0.2498 0.9058 0.063 Uiso 1 1 calc R
C51 C -0.1976(7) 0.3470(4) 0.8635(4) 0.055(2) Uani 1 1 d .
H51A H -0.2124 0.3328 0.8251 0.082 Uiso 1 1 calc R
H51B H -0.1977 0.3880 0.8630 0.082 Uiso 1 1 calc R
H51C H -0.2708 0.3335 0.8839 0.082 Uiso 1 1 calc R
C52 C -0.0333(8) 0.3469(3) 0.9517(3) 0.0427(18) Uani 1 1 d .
H52A H 0.0550 0.3326 0.9691 0.064 Uiso 1 1 calc R
H52B H -0.1055 0.3337 0.9728 0.064 Uiso 1 1 calc R
H52C H -0.0316 0.3880 0.9519 0.064 Uiso 1 1 calc R
O17 O 0.2339(8) 0.2667(3) 0.4894(3) 0.082(3) Uani 1 1 d .
H17B H 0.2989 0.2720 0.4706 0.080 Uiso 1 1 d .
H17A H 0.2537 0.2481 0.5150 0.080 Uiso 1 1 d .

loop_
_atom_site_aniso_label
_atom_site_aniso_U_11
_atom_site_aniso_U_22
_atom_site_aniso_U_33
_atom_site_aniso_U_23
_atom_site_aniso_U_13
_atom_site_aniso_U_12
Cd1 0.0200(2) 0.0214(2) 0.0220(3) 0.00152(16) 0.00108(17) 0.00067(15)
P1 0.0277(9) 0.0484(12) 0.0479(12) -0.0270(9) 0.0130(8) -0.0121(8)
P2 0.0252(8) 0.0208(8) 0.0225(8) -0.0007(6) 0.0052(6) -0.0004(6)
O1 0.047(3) 0.056(4) 0.054(3) -0.030(3) 0.025(3) -0.018(3)
O2 0.040(3) 0.127(6) 0.054(4) -0.018(4) 0.006(3) 0.023(4)
O3 0.033(2) 0.033(3) 0.040(3) -0.004(2) 0.012(2) -0.002(2)
O4 0.108(6) 0.118(7) 0.178(9) -0.120(7) 0.111(6) -0.091(5)
O5 0.040(3) 0.030(2) 0.031(3) -0.0059(19) 0.011(2) -0.007(2)
O6 0.036(2) 0.039(3) 0.028(3) 0.0068(19) 0.0019(19) 0.005(2)
O7 0.042(3) 0.025(2) 0.026(2) -0.0038(17) 0.013(2) -0.0100(19)
O8 0.028(2) 0.024(2) 0.038(3) 0.0010(18) 0.0101(19) -0.0002(18)
N1 0.026(3) 0.026(3) 0.032(3) 0.001(2) 0.003(2) -0.002(2)
N2 0.039(3) 0.030(3) 0.030(3) 0.005(2) 0.010(2) 0.000(2)
N3 0.035(3) 0.030(3) 0.030(3) 0.006(2) 0.007(2) -0.003(2)
N4 0.042(3) 0.039(3) 0.037(4) 0.004(3) 0.013(3) -0.002(3)
N5 0.025(2) 0.021(3) 0.026(3) 0.001(2) 0.007(2) -0.001(2)
N6 0.044(3) 0.035(3) 0.029(3) 0.002(2) 0.016(3) 0.001(3)
N7 0.037(3) 0.036(3) 0.035(3) 0.006(2) 0.012(2) -0.001(2)
N8 0.036(3) 0.031(3) 0.041(4) 0.005(2) 0.013(3) -0.002(2)
N9 0.020(2) 0.029(3) 0.030(3) 0.003(2) 0.001(2) 0.003(2)
N10 0.026(3) 0.036(3) 0.026(3) -0.002(2) -0.004(2) 0.002(2)
N11 0.032(3) 0.026(3) 0.030(3) 0.000(2) -0.001(2) 0.004(2)
N12 0.026(3) 0.024(3) 0.030(3) -0.003(2) 0.002(2) -0.003(2)
C1 0.031(3) 0.030(4) 0.029(4) -0.004(3) 0.004(3) 0.002(3)
C2 0.032(3) 0.015(3) 0.049(4) -0.006(3) 0.004(3) -0.006(2)
C3 0.024(3) 0.021(3) 0.041(4) 0.004(3) 0.003(3) 0.000(2)
C4 0.021(3) 0.017(3) 0.037(4) 0.000(2) 0.003(2) 0.006(2)
C5 0.021(3) 0.031(3) 0.027(4) 0.004(2) 0.004(2) -0.004(2)
C6 0.023(3) 0.027(3) 0.036(4) 0.001(3) 0.002(3) 0.000(2)
C7 0.034(3) 0.025(3) 0.037(4) 0.002(3) 0.008(3) -0.001(3)
C8 0.027(3) 0.017(3) 0.038(4) 0.004(2) 0.004(3) 0.004(2)
C9 0.033(3) 0.027(4) 0.046(4) 0.005(3) 0.012(3) 0.004(3)
C10 0.049(4) 0.036(4) 0.026(4) 0.007(3) 0.007(3) 0.003(3)
C11 0.045(4) 0.030(4) 0.046(5) 0.002(3) 0.003(3) 0.000(3)
C12 0.030(3) 0.033(4) 0.043(4) 0.006(3) 0.009(3) -0.003(3)
C13 0.026(3) 0.029(3) 0.034(4) -0.002(3) 0.007(3) 0.003(3)
C14 0.030(3) 0.028(3) 0.037(4) -0.006(3) 0.006(3) -0.003(3)
C15 0.023(3) 0.026(3) 0.043(4) 0.004(3) 0.011(3) -0.001(3)
C16 0.025(3) 0.024(3) 0.036(4) 0.007(3) 0.014(3) 0.006(2)
C17 0.025(3) 0.022(3) 0.031(4) 0.002(2) 0.007(3) 0.003(2)
C18 0.027(3) 0.035(4) 0.036(4) 0.004(3) 0.006(3) 0.006(3)
C19 0.032(3) 0.020(3) 0.036(4) 0.001(3) 0.010(3) 0.002(3)
C20 0.027(3) 0.015(3) 0.038(4) 0.002(2) 0.011(3) 0.006(2)
C21 0.036(4) 0.024(3) 0.046(4) 0.000(3) 0.013(3) -0.001(3)
C22 0.049(4) 0.034(4) 0.035(4) 0.009(3) 0.008(3) 0.002(3)
C23 0.035(4) 0.038(4) 0.041(4) 0.011(3) -0.003(3) 0.000(3)
C24 0.032(3) 0.032(4) 0.039(4) 0.009(3) 0.011(3) 0.002(3)
C25 0.031(3) 0.042(4) 0.026(4) 0.002(3) 0.003(3) 0.004(3)
C26 0.025(3) 0.055(5) 0.022(4) -0.007(3) 0.005(3) 0.002(3)
C27 0.029(3) 0.029(4) 0.041(4) -0.005(3) 0.002(3) 0.004(3)
C28 0.021(3) 0.026(3) 0.026(3) -0.003(2) -0.001(2) -0.003(2)
C29 0.019(3) 0.028(3) 0.027(4) 0.003(2) -0.001(2) -0.003(2)
C30 0.026(3) 0.026(3) 0.032(4) -0.004(3) 0.001(3) -0.003(3)
C31 0.025(3) 0.016(3) 0.032(3) 0.000(2) 0.001(3) 0.004(2)
C32 0.021(3) 0.016(3) 0.035(4) -0.003(2) -0.001(2) 0.003(2)
C33 0.016(3) 0.018(3) 0.034(4) 0.002(2) -0.002(2) 0.001(2)
C34 0.027(3) 0.044(4) 0.023(3) -0.004(3) 0.000(3) -0.003(3)
C35 0.021(3) 0.035(4) 0.043(4) 0.004(3) 0.004(3) -0.005(3)
C36 0.022(3) 0.026(3) 0.032(4) 0.000(2) -0.002(3) 0.002(2)
C37 0.029(3) 0.025(3) 0.046(4) 0.003(3) 0.013(3) 0.004(3)
C38 0.037(4) 0.071(7) 0.118(9) 0.048(6) 0.030(5) 0.021(4)
C39 0.049(4) 0.054(5) 0.054(5) -0.013(4) 0.022(4) -0.001(4)
C40 0.032(4) 0.052(5) 0.070(6) -0.002(4) 0.010(4) 0.003(3)
C41 0.039(4) 0.032(4) 0.040(4) -0.010(3) 0.000(3) -0.004(3)
C42 0.069(5) 0.031(4) 0.041(5) -0.012(3) 0.001(4) -0.006(4)
C43 0.037(4) 0.081(7) 0.045(5) -0.011(4) 0.001(3) -0.004(4)
C44 0.179(13) 0.106(10) 0.037(6) -0.001(6) -0.005(7) 0.086(10)
C45 0.052(4) 0.024(4) 0.044(4) -0.012(3) 0.019(3) -0.015(3)
C46 0.060(5) 0.038(4) 0.041(4) -0.019(3) 0.022(4) -0.016(4)
C47 0.035(4) 0.110(9) 0.081(7) -0.050(6) 0.016(4) -0.025(5)
C48 0.134(9) 0.027(4) 0.061(6) -0.002(4) 0.038(6) -0.027(5)
C49 0.032(3) 0.037(4) 0.034(4) -0.005(3) 0.016(3) -0.007(3)
C50 0.042(4) 0.041(4) 0.046(5) -0.009(3) 0.017(3) -0.016(3)
C51 0.029(4) 0.075(6) 0.062(6) -0.007(4) 0.010(4) 0.006(4)
C52 0.058(5) 0.038(4) 0.036(4) -0.007(3) 0.021(3) -0.003(3)
O17 0.129(6) 0.041(4) 0.062(4) -0.025(3) -0.044(4) 0.040(4)

loop_
_atom_type_symbol
_atom_type_description
_atom_type_scat_dispersion_real
_atom_type_scat_dispersion_imag
_atom_type_scat_source
C C 0.0033 0.0016 'International Tables Vol C Tables 4.2.6.8 and 6.1.1.4'
H H 0.0000 0.0000 'International Tables Vol C Tables 4.2.6.8 and 6.1.1.4'
Cd Cd -0.8075 1.2024 'International Tables Vol C Tables 4.2.6.8 and 6.1.1.4'
N N 0.0061 0.0033 'International Tables Vol C Tables 4.2.6.8 and 6.1.1.4'
O O 0.0106 0.0060 'International Tables Vol C Tables 4.2.6.8 and 6.1.1.4'
P P 0.1023 0.0942 'International Tables Vol C Tables 4.2.6.8 and 6.1.1.4'

loop_
_geom_angle_atom_site_label_1
_geom_angle_atom_site_label_2
_geom_angle_atom_site_label_3
_geom_angle
_geom_angle_site_symmetry_1
_geom_angle_site_symmetry_3
O5 Cd1 O1 168.66(18) . .
O5 Cd1 N12 91.41(18) . 4_666
O1 Cd1 N12 90.4(2) . 4_666
O5 Cd1 N9 85.41(18) . .
O1 Cd1 N9 93.1(2) . .
N12 Cd1 N9 176.02(18) 4_666 .
O5 Cd1 N5 91.64(17) . .
O1 Cd1 N5 99.67(18) . .
N12 Cd1 N5 84.40(17) 4_666 .
N9 Cd1 N5 93.29(17) . .
O5 Cd1 N1 83.22(17) . .
O1 Cd1 N1 85.56(19) . .
N12 Cd1 N1 91.30(18) 4_666 .
N9 Cd1 N1 90.70(18) . .
N5 Cd1 N1 173.23(17) . .
O2 P1 O1 116.8(4) . .
O2 P1 O4 110.1(5) . .
O1 P1 O4 111.3(4) . .
O2 P1 O3 112.1(3) . .
O1 P1 O3 105.0(3) . .
O4 P1 O3 100.0(4) . .
O6 P2 O5 117.0(3) . .
O6 P2 O7 113.1(3) . .
O5 P2 O7 104.1(2) . .
O6 P2 O8 112.5(3) . .
O5 P2 O8 109.0(3) . .
O7 P2 O8 99.4(2) . .
P1 O1 Cd1 138.2(4) . .
C37 O3 P1 130.8(4) . .
C41 O4 P1 132.9(5) . .
P2 O5 Cd1 161.0(3) . .
C45 O7 P2 126.3(4) . .
C49 O8 P2 126.7(4) . .
C5 N1 C1 117.2(5) . .
C5 N1 Cd1 126.1(4) . .
C1 N1 Cd1 116.7(4) . .
C6 N2 N3 112.5(6) . .
C7 N3 N2 112.7(5) . .
C10 N4 C9 116.6(6) . .
C17 N5 C13 118.1(5) . .
C17 N5 Cd1 126.8(4) . .
C13 N5 Cd1 115.0(4) . .
C18 N6 N7 111.7(6) . .
C19 N7 N6 113.4(6) . .
C22 N8 C21 115.7(6) . .
C29 N9 C25 117.8(5) . .
C29 N9 Cd1 125.4(4) . .
C25 N9 Cd1 116.1(4) . .
C30 N10 N11 112.5(5) . .
C31 N11 N10 113.0(5) . .
C34 N12 C33 117.9(5) . .
C34 N12 Cd1 116.5(4) . 4_465
C33 N12 Cd1 125.3(4) . 4_465
N1 C1 C2 122.7(6) . .
N1 C1 H1 118.6 . .
C2 C1 H1 118.6 . .
C3 C2 C1 119.1(6) . .
C3 C2 H2 120.4 . .
C1 C2 H2 120.4 . .
C2 C3 C4 119.5(6) . .
C2 C3 H3 120.2 . .
C4 C3 H3 120.2 . .
C5 C4 C3 116.7(6) . .
C5 C4 C6 120.7(6) . .
C3 C4 C6 122.6(6) . .
N1 C5 C4 124.8(6) . .
N1 C5 H5 117.6 . .
C4 C5 H5 117.6 . .
N2 C6 C4 120.7(6) . .
N2 C6 H6 119.6 . .
C4 C6 H6 119.6 . .
N3 C7 C8 123.5(6) . .
N3 C7 H7 118.2 . .
C8 C7 H7 118.2 . .
C9 C8 C12 117.0(6) . .
C9 C8 C7 121.0(6) . .
C12 C8 C7 122.0(6) . .
N4 C9 C8 124.8(7) . .
N4 C9 H9 117.6 . .
C8 C9 H9 117.6 . .
N4 C10 C11 123.5(7) . .
N4 C10 H10 118.2 . .
C11 C10 H10 118.2 . .
C12 C11 C10 119.1(7) . .
C12 C11 H11 120.5 . .
C10 C11 H11 120.5 . .
C11 C12 C8 119.0(6) . .
C11 C12 H12 120.5 . .
C8 C12 H12 120.5 . .
N5 C13 C14 122.1(6) . .
N5 C13 H13 119.0 . .
C14 C13 H13 119.0 . .
C13 C14 C15 120.3(6) . .
C13 C14 H14 119.9 . .
C15 C14 H14 119.9 . .
C14 C15 C16 119.1(6) . .
C14 C15 H15 120.5 . .
C16 C15 H15 120.5 . .
C15 C16 C17 116.8(6) . .
C15 C16 C18 122.9(6) . .
C17 C16 C18 120.3(6) . .
N5 C17 C16 123.7(6) . .
N5 C17 H17 118.2 . .
C16 C17 H17 118.2 . .
N6 C18 C16 120.3(6) . .
N6 C18 H18 119.8 . .
C16 C18 H18 119.8 . .
N7 C19 C20 121.5(6) . .
N7 C19 H19 119.3 . .
C20 C19 H19 119.3 . .
C21 C20 C24 115.8(6) . .
C21 C20 C19 121.9(6) . .
C24 C20 C19 122.3(6) . .
N8 C21 C20 125.4(7) . .
N8 C21 H21 117.3 . .
C20 C21 H21 117.3 . .
N8 C22 C23 124.5(7) . .
N8 C22 H22 117.7 . .
C23 C22 H22 117.7 . .
C24 C23 C22 118.2(7) . .
C24 C23 H23 120.9 . .
C22 C23 H23 120.9 . .
C23 C24 C20 120.4(6) . .
C23 C24 H24 119.8 . .
C20 C24 H24 119.8 . .
N9 C25 C26 123.4(6) . .
N9 C25 H25 118.3 . .
C26 C25 H25 118.3 . .
C25 C26 C27 118.7(6) . .
C25 C26 H26 120.6 . .
C27 C26 H26 120.6 . .
C26 C27 C28 119.7(6) . .
C26 C27 H27 120.2 . .
C28 C27 H27 120.2 . .
C29 C28 C27 117.4(6) . .
C29 C28 C30 121.1(5) . .
C27 C28 C30 121.4(6) . .
N9 C29 C28 123.0(6) . .
N9 C29 H29 118.5 . .
C28 C29 H29 118.5 . .
N10 C30 C28 118.8(6) . .
N10 C30 H30 120.6 . .
C28 C30 H30 120.6 . .
N11 C31 C32 119.1(6) . .
N11 C31 H31 120.5 . .
C32 C31 H31 120.5 . .
C36 C32 C33 118.1(6) . .
C36 C32 C31 122.0(5) . .
C33 C32 C31 119.9(5) . .
N12 C33 C32 122.5(5) . .
N12 C33 H33 118.8 . .
C32 C33 H33 118.8 . .
N12 C34 C35 122.7(6) . .
N12 C34 H34 118.7 . .
C35 C34 H34 118.7 . .
C36 C35 C34 119.1(6) . .
C36 C35 H35 120.5 . .
C34 C35 H35 120.5 . .
C35 C36 C32 119.7(6) . .
C35 C36 H36 120.2 . .
C32 C36 H36 120.2 . .
O3 C37 C40 104.2(6) . .
O3 C37 C38 111.2(6) . .
C40 C37 C38 112.1(7) . .
O3 C37 C39 110.7(5) . .
C40 C37 C39 108.8(6) . .
C38 C37 C39 109.9(7) . .
C37 C38 H38A 109.5 . .
C37 C38 H38B 109.5 . .
H38A C38 H38B 109.5 . .
C37 C38 H38C 109.5 . .
H38A C38 H38C 109.5 . .
H38B C38 H38C 109.5 . .
C37 C39 H39A 109.5 . .
C37 C39 H39B 109.5 . .
H39A C39 H39B 109.5 . .
C37 C39 H39C 109.5 . .
H39A C39 H39C 109.5 . .
H39B C39 H39C 109.5 . .
C37 C40 H40A 109.5 . .
C37 C40 H40B 109.5 . .
H40A C40 H40B 109.5 . .
C37 C40 H40C 109.5 . .
H40A C40 H40C 109.5 . .
H40B C40 H40C 109.5 . .
O4 C41 C43 110.2(8) . .
O4 C41 C44 112.1(9) . .
C43 C41 C44 110.4(7) . .
O4 C41 C42 102.9(6) . .
C43 C41 C42 110.0(6) . .
C44 C41 C42 111.1(7) . .
C41 C42 H42A 109.5 . .
C41 C42 H42B 109.5 . .
H42A C42 H42B 109.5 . .
C41 C42 H42C 109.5 . .
H42A C42 H42C 109.5 . .
H42B C42 H42C 109.5 . .
C41 C43 H43A 109.5 . .
C41 C43 H43B 109.5 . .
H43A C43 H43B 109.5 . .
C41 C43 H43C 109.5 . .
H43A C43 H43C 109.5 . .
H43B C43 H43C 109.5 . .
C41 C44 H44A 109.5 . .
C41 C44 H44B 109.5 . .
H44A C44 H44B 109.5 . .
C41 C44 H44C 109.5 . .
H44A C44 H44C 109.5 . .
H44B C44 H44C 109.5 . .
O7 C45 C47 107.6(6) . .
O7 C45 C46 113.0(5) . .
C47 C45 C46 110.3(7) . .
O7 C45 C48 101.4(6) . .
C47 C45 C48 113.7(8) . .
C46 C45 C48 110.5(7) . .
C45 C46 H46A 109.5 . .
C45 C46 H46B 109.5 . .
H46A C46 H46B 109.5 . .
C45 C46 H46C 109.5 . .
H46A C46 H46C 109.5 . .
H46B C46 H46C 109.5 . .
C45 C47 H47A 109.5 . .
C45 C47 H47B 109.5 . .
H47A C47 H47B 109.5 . .
C45 C47 H47C 109.5 . .
H47A C47 H47C 109.5 . .
H47B C47 H47C 109.5 . .
C45 C48 H48A 109.5 . .
C45 C48 H48B 109.5 . .
H48A C48 H48B 109.5 . .
C45 C48 H48C 109.5 . .
H48A C48 H48C 109.5 . .
H48B C48 H48C 109.5 . .
O8 C49 C52 108.6(5) . .
O8 C49 C51 103.6(6) . .
C52 C49 C51 111.4(6) . .
O8 C49 C50 111.3(5) . .
C52 C49 C50 111.1(6) . .
C51 C49 C50 110.5(6) . .
C49 C50 H50A 109.5 . .
C49 C50 H50B 109.5 . .
H50A C50 H50B 109.5 . .
C49 C50 H50C 109.5 . .
H50A C50 H50C 109.5 . .
H50B C50 H50C 109.5 . .
C49 C51 H51A 109.5 . .
C49 C51 H51B 109.5 . .
H51A C51 H51B 109.5 . .
C49 C51 H51C 109.5 . .
H51A C51 H51C 109.5 . .
H51B C51 H51C 109.5 . .
C49 C52 H52A 109.5 . .
C49 C52 H52B 109.5 . .
H52A C52 H52B 109.5 . .
C49 C52 H52C 109.5 . .
H52A C52 H52C 109.5 . .
H52B C52 H52C 109.5 . .
H17B O17 H17A 112.8(8) . .

loop_
_geom_bond_atom_site_label_1
_geom_bond_atom_site_label_2
_geom_bond_distance
_geom_bond_site_symmetry_2
Cd1 O5 2.242(4) .
Cd1 O1 2.252(5) .
Cd1 N12 2.354(5) 4_666
Cd1 N9 2.355(5) .
Cd1 N5 2.427(5) .
Cd1 N1 2.433(5) .
P1 O2 1.467(8) .
P1 O1 1.487(5) .
P1 O4 1.579(7) .
P1 O3 1.585(5) .
P2 O6 1.483(5) .
P2 O5 1.499(5) .
P2 O7 1.594(4) .
P2 O8 1.599(4) .
O3 C37 1.463(8) .
O4 C41 1.402(9) .
O7 C45 1.475(8) .
O8 C49 1.472(7) .
N1 C5 1.336(8) .
N1 C1 1.344(8) .
N2 C6 1.286(8) .
N2 N3 1.404(8) .
N3 C7 1.286(8) .
N4 C10 1.333(9) .
N4 C9 1.347(9) .
N5 C17 1.330(8) .
N5 C13 1.354(8) .
N6 C18 1.286(9) .
N6 N7 1.395(8) .
N7 C19 1.286(8) .
N8 C22 1.325(9) .
N8 C21 1.347(9) .
N9 C29 1.346(8) .
N9 C25 1.347(8) .
N10 C30 1.274(8) .
N10 N11 1.400(7) .
N11 C31 1.275(8) .
N12 C34 1.349(8) .
N12 C33 1.352(8) .
N12 Cd1 2.354(5) 4_465
C1 C2 1.395(9) .
C1 H1 0.9500 .
C2 C3 1.375(9) .
C2 H2 0.9500 .
C3 C4 1.403(9) .
C3 H3 0.9500 .
C4 C5 1.395(8) .
C4 C6 1.463(9) .
C5 H5 0.9500 .
C6 H6 0.9500 .
C7 C8 1.451(9) .
C7 H7 0.9500 .
C8 C9 1.388(9) .
C8 C12 1.407(9) .
C9 H9 0.9500 .
C10 C11 1.391(10) .
C10 H10 0.9500 .
C11 C12 1.378(10) .
C11 H11 0.9500 .
C12 H12 0.9500 .
C13 C14 1.376(9) .
C13 H13 0.9500 .
C14 C15 1.377(9) .
C14 H14 0.9500 .
C15 C16 1.404(9) .
C15 H15 0.9500 .
C16 C17 1.416(8) .
C16 C18 1.466(9) .
C17 H17 0.9500 .
C18 H18 0.9500 .
C19 C20 1.452(9) .
C19 H19 0.9500 .
C20 C21 1.388(9) .
C20 C24 1.396(9) .
C21 H21 0.9500 .
C22 C23 1.383(10) .
C22 H22 0.9500 .
C23 C24 1.364(10) .
C23 H23 0.9500 .
C24 H24 0.9500 .
C25 C26 1.373(9) .
C25 H25 0.9500 .
C26 C27 1.383(9) .
C26 H26 0.9500 .
C27 C28 1.400(9) .
C27 H27 0.9500 .
C28 C29 1.400(8) .
C28 C30 1.472(9) .
C29 H29 0.9500 .
C30 H30 0.9500 .
C31 C32 1.476(9) .
C31 H31 0.9500 .
C32 C36 1.395(9) .
C32 C33 1.401(8) .
C33 H33 0.9500 .
C34 C35 1.392(9) .
C34 H34 0.9500 .
C35 C36 1.370(9) .
C35 H35 0.9500 .
C36 H36 0.9500 .
C37 C40 1.501(10) .
C37 C38 1.516(10) .
C37 C39 1.531(10) .
C38 H38A 0.9800 .
C38 H38B 0.9800 .
C38 H38C 0.9800 .
C39 H39A 0.9800 .
C39 H39B 0.9800 .
C39 H39C 0.9800 .
C40 H40A 0.9800 .
C40 H40B 0.9800 .
C40 H40C 0.9800 .
C41 C43 1.507(11) .
C41 C44 1.514(12) .
C41 C42 1.530(9) .
C42 H42A 0.9800 .
C42 H42B 0.9800 .
C42 H42C 0.9800 .
C43 H43A 0.9800 .
C43 H43B 0.9800 .
C43 H43C 0.9800 .
C44 H44A 0.9800 .
C44 H44B 0.9800 .
C44 H44C 0.9800 .
C45 C47 1.504(12) .
C45 C46 1.528(9) .
C45 C48 1.533(11) .
C46 H46A 0.9800 .
C46 H46B 0.9800 .
C46 H46C 0.9800 .
C47 H47A 0.9800 .
C47 H47B 0.9800 .
C47 H47C 0.9800 .
C48 H48A 0.9800 .
C48 H48B 0.9800 .
C48 H48C 0.9800 .
C49 C52 1.514(10) .
C49 C51 1.520(10) .
C49 C50 1.523(10) .
C50 H50A 0.9800 .
C50 H50B 0.9800 .
C50 H50C 0.9800 .
C51 H51A 0.9800 .
C51 H51B 0.9800 .
C51 H51C 0.9800 .
C52 H52A 0.9800 .
C52 H52B 0.9800 .
C52 H52C 0.9800 .
O17 H17B 0.842(9) .
O17 H17A 0.765(7) .

loop_
_geom_torsion_atom_site_label_1
_geom_torsion_atom_site_label_2
_geom_torsion_atom_site_label_3
_geom_torsion_atom_site_label_4
_geom_torsion
_geom_torsion_site_symmetry_1
O2 P1 O1 Cd1 -38.9(6) .
O4 P1 O1 Cd1 -166.6(6) .
O3 P1 O1 Cd1 86.0(5) .
O5 Cd1 O1 P1 156.8(7) .
N12 Cd1 O1 P1 -103.8(5) 4_666
N9 Cd1 O1 P1 74.5(5) .
N5 Cd1 O1 P1 -19.4(5) .
N1 Cd1 O1 P1 165.0(5) .
O2 P1 O3 C37 -48.6(6) .
O1 P1 O3 C37 -176.4(5) .
O4 P1 O3 C37 68.1(7) .
O2 P1 O4 C41 -95.5(12) .
O1 P1 O4 C41 35.7(14) .
O3 P1 O4 C41 146.3(11) .
O6 P2 O5 Cd1 -55.8(10) .
O7 P2 O5 Cd1 69.7(9) .
O8 P2 O5 Cd1 175.1(8) .
O1 Cd1 O5 P2 121.2(11) .
N12 Cd1 O5 P2 21.9(9) 4_666
N9 Cd1 O5 P2 -155.7(9) .
N5 Cd1 O5 P2 -62.6(9) .
N1 Cd1 O5 P2 113.0(9) .
O6 P2 O7 C45 -36.8(6) .
O5 P2 O7 C45 -164.9(5) .
O8 P2 O7 C45 82.7(5) .
O6 P2 O8 C49 -43.5(6) .
O5 P2 O8 C49 87.9(5) .
O7 P2 O8 C49 -163.5(5) .
O5 Cd1 N1 C5 -41.3(5) .
O1 Cd1 N1 C5 140.3(5) .
N12 Cd1 N1 C5 50.0(5) 4_666
N9 Cd1 N1 C5 -126.6(5) .
N5 Cd1 N1 C5 -0.5(17) .
O5 Cd1 N1 C1 139.6(4) .
O1 Cd1 N1 C1 -38.8(4) .
N12 Cd1 N1 C1 -129.1(4) 4_666
N9 Cd1 N1 C1 54.3(4) .
N5 Cd1 N1 C1 -180(26) .
C6 N2 N3 C7 161.7(6) .
O5 Cd1 N5 C17 -137.4(5) .
O1 Cd1 N5 C17 41.9(5) .
N12 Cd1 N5 C17 131.4(5) 4_666
N9 Cd1 N5 C17 -51.9(5) .
N1 Cd1 N5 C17 -177.9(12) .
O5 Cd1 N5 C13 39.1(4) .
O1 Cd1 N5 C13 -141.6(4) .
N12 Cd1 N5 C13 -52.1(4) 4_666
N9 Cd1 N5 C13 124.6(4) .
N1 Cd1 N5 C13 -1.4(16) .
C18 N6 N7 C19 -160.1(6) .
O5 Cd1 N9 C29 144.7(5) .
O1 Cd1 N9 C29 -46.6(5) .
N12 Cd1 N9 C29 108(3) 4_666
N5 Cd1 N9 C29 53.3(5) .
N1 Cd1 N9 C29 -132.1(5) .
O5 Cd1 N9 C25 -25.0(5) .
O1 Cd1 N9 C25 143.7(5) .
N12 Cd1 N9 C25 -62(3) 4_666
N5 Cd1 N9 C25 -116.4(5) .
N1 Cd1 N9 C25 58.1(5) .
C30 N10 N11 C31 147.3(6) .
C5 N1 C1 C2 0.2(9) .
Cd1 N1 C1 C2 179.4(5) .
N1 C1 C2 C3 -0.7(9) .
C1 C2 C3 C4 1.2(9) .
C2 C3 C4 C5 -1.3(8) .
C2 C3 C4 C6 178.6(6) .
C1 N1 C5 C4 -0.3(9) .
Cd1 N1 C5 C4 -179.3(4) .
C3 C4 C5 N1 0.8(9) .
C6 C4 C5 N1 -179.1(5) .
N3 N2 C6 C4 -178.2(5) .
C5 C4 C6 N2 177.3(6) .
C3 C4 C6 N2 -2.5(9) .
N2 N3 C7 C8 -177.9(5) .
N3 C7 C8 C9 166.3(6) .
N3 C7 C8 C12 -11.5(10) .
C10 N4 C9 C8 1.8(10) .
C12 C8 C9 N4 -0.8(10) .
C7 C8 C9 N4 -178.7(6) .
C9 N4 C10 C11 -1.8(10) .
N4 C10 C11 C12 0.9(11) .
C10 C11 C12 C8 0.1(10) .
C9 C8 C12 C11 -0.2(9) .
C7 C8 C12 C11 177.6(6) .
C17 N5 C13 C14 -0.3(9) .
Cd1 N5 C13 C14 -177.2(5) .
N5 C13 C14 C15 1.2(9) .
C13 C14 C15 C16 -0.5(9) .
C14 C15 C16 C17 -0.8(8) .
C14 C15 C16 C18 179.1(6) .
C13 N5 C17 C16 -1.1(8) .
Cd1 N5 C17 C16 175.3(4) .
C15 C16 C17 N5 1.7(9) .
C18 C16 C17 N5 -178.3(5) .
N7 N6 C18 C16 -179.7(5) .
C15 C16 C18 N6 2.5(9) .
C17 C16 C18 N6 -177.6(6) .
N6 N7 C19 C20 178.5(5) .
N7 C19 C20 C21 -168.8(6) .
N7 C19 C20 C24 10.9(9) .
C22 N8 C21 C20 0.9(10) .
C24 C20 C21 N8 -2.4(9) .
C19 C20 C21 N8 177.3(6) .
C21 N8 C22 C23 1.5(10) .
N8 C22 C23 C24 -2.4(11) .
C22 C23 C24 C20 0.8(10) .
C21 C20 C24 C23 1.4(9) .
C19 C20 C24 C23 -178.3(6) .
C29 N9 C25 C26 -0.3(10) .
Cd1 N9 C25 C26 170.2(6) .
N9 C25 C26 C27 -0.9(11) .
C25 C26 C27 C28 1.1(10) .
C26 C27 C28 C29 -0.1(9) .
C26 C27 C28 C30 179.9(6) .
C25 N9 C29 C28 1.4(9) .
Cd1 N9 C29 C28 -168.2(4) .
C27 C28 C29 N9 -1.2(9) .
C30 C28 C29 N9 178.9(6) .
N11 N10 C30 C28 -179.4(5) .
C29 C28 C30 N10 169.8(6) .
C27 C28 C30 N10 -10.2(9) .
N10 N11 C31 C32 179.9(5) .
N11 C31 C32 C36 -9.4(9) .
N11 C31 C32 C33 171.3(6) .
C34 N12 C33 C32 2.7(9) .
Cd1 N12 C33 C32 -170.1(4) 4_465
C36 C32 C33 N12 -1.5(9) .
C31 C32 C33 N12 177.9(5) .
C33 N12 C34 C35 -2.1(10) .
Cd1 N12 C34 C35 171.4(5) 4_465
N12 C34 C35 C36 0.2(10) .
C34 C35 C36 C32 1.1(9) .
C33 C32 C36 C35 -0.4(9) .
C31 C32 C36 C35 -179.8(6) .
P1 O3 C37 C40 -178.3(5) .
P1 O3 C37 C38 60.8(8) .
P1 O3 C37 C39 -61.6(8) .
P1 O4 C41 C43 43.8(14) .
P1 O4 C41 C44 -79.5(14) .
P1 O4 C41 C42 161.1(10) .
P2 O7 C45 C47 86.4(7) .
P2 O7 C45 C46 -35.7(9) .
P2 O7 C45 C48 -154.0(6) .
P2 O8 C49 C52 88.6(6) .
P2 O8 C49 C51 -152.8(5) .
P2 O8 C49 C50 -34.0(8) .

loop_
_cod_changelog_entry_id
_cod_changelog_entry_author
_cod_changelog_entry_date
_cod_changelog_entry_text
1 'Vaitkus, Antanas' 2022-06-28T19:18:00+03:00
;
 Removed the '_chemical_name_systematic' data item that had an incorrect value.
;
